data_7045060
loop_
_publ_author_name
'Chen, Wei-Chao'
'Wu, Si-Tong'
'Wang, Xinlong'
'Qin, Chao'
'Su, Zhong-Min'
'Shao, Kui-Zhan'
'Wang, Enbo'

_publ_section_title
;
 Dimethyltin-Functionalized Cyclic Selenotungstates based on {Se2W12}
 Units
;
_journal_name_full 'Dalton Transactions'
_journal_paper_doi 10.1039/C7DT04409G
_journal_year 2017
_chemical_formula_sum 'C2 H38 K4 Na14 O110 Se6 Sn W24'
_chemical_formula_weight 7305.43
_space_group_crystal_system monoclinic
_space_group_IT_number 14
_space_group_name_Hall '-P 2yn'
_space_group_name_H-M_alt 'P 1 21/n 1'
_symmetry_space_group_name_Hall '-P 2yn'
_symmetry_space_group_name_H-M 'P 1 21/n 1'
_audit_creation_method SHELXL-2016/6
_audit_update_record
;
2017-12-12 deposited with the CCDC.
2017-12-15 downloaded from the CCDC.
;
_cell_angle_alpha 90
_cell_angle_beta 114.046(4)
_cell_angle_gamma 90
_cell_formula_units_Z 2
_cell_length_a 18.766(5)
_cell_length_b 19.585(5)
_cell_length_c 21.347(5)
_cell_measurement_reflns_used 3464
_cell_measurement_temperature 296(2)
_cell_measurement_theta_max 23.6203
_cell_measurement_theta_min 2.3290
_cell_volume 7165(3)
_computing_cell_refinement 'Bruker SAINT v8.34a'
_computing_data_collection 'Bruker APEX 2'
_computing_data_reduction 'Bruker SAINT v8.34a'
_computing_molecular_graphics 'Bruker SHELXTL'
_computing_publication_material 'Bruker SHELXTL & local programs'
_computing_structure_refinement 'SHELXL-2016/6 (Sheldrick, 2016)'
_computing_structure_solution 'SHELXT 2014/5 (Sheldrick, 2014)'
_diffrn_ambient_temperature 296(2)
_diffrn_measured_fraction_theta_full 0.992
_diffrn_measured_fraction_theta_max 0.982
_diffrn_measurement_device_type 'CCD area detector'
_diffrn_measurement_method 'phi and omega scans'
_diffrn_radiation_type MoK\a
_diffrn_radiation_wavelength 0.71073
_diffrn_reflns_av_R_equivalents 0.1043
_diffrn_reflns_av_unetI/netI 0.1117
_diffrn_reflns_Laue_measured_fraction_full 0.992
_diffrn_reflns_Laue_measured_fraction_max 0.982
_diffrn_reflns_limit_h_max 21
_diffrn_reflns_limit_h_min -22
_diffrn_reflns_limit_k_max 18
_diffrn_reflns_limit_k_min -23
_diffrn_reflns_limit_l_max 25
_diffrn_reflns_limit_l_min -24
_diffrn_reflns_number 41485
_diffrn_reflns_point_group_measured_fraction_full 0.992
_diffrn_reflns_point_group_measured_fraction_max 0.982
_diffrn_reflns_theta_full 25.242
_diffrn_reflns_theta_max 25.452
_diffrn_reflns_theta_min 1.579
_exptl_absorpt_coefficient_mu 21.121
_exptl_absorpt_correction_T_max 0.101
_exptl_absorpt_correction_T_min 0.081
_exptl_absorpt_correction_type multi-scan
_exptl_absorpt_process_details 'SADABS 2014/4 Bruker AXS Madison WI USA'
_exptl_crystal_colour colorless
_exptl_crystal_density_diffrn 3.386
_exptl_crystal_density_method 'not measured'
_exptl_crystal_description block
_exptl_crystal_F_000 6380
_exptl_crystal_size_max 0.240
_exptl_crystal_size_mid 0.220
_exptl_crystal_size_min 0.200
_refine_diff_density_max 5.116
_refine_diff_density_min -2.902
_refine_diff_density_rms 0.500
_refine_ls_extinction_method none
_refine_ls_goodness_of_fit_ref 1.040
_refine_ls_hydrogen_treatment undef
_refine_ls_matrix_type full
_refine_ls_number_parameters 646
_refine_ls_number_reflns 13032
_refine_ls_number_restraints 1704
_refine_ls_restrained_S_all 0.976
_refine_ls_R_factor_all 0.1226
_refine_ls_R_factor_gt 0.0725
_refine_ls_shift/su_max 0.001
_refine_ls_shift/su_mean 0.000
_refine_ls_structure_factor_coef Fsqd
_refine_ls_weighting_details 'w=1/[\s^2^(Fo^2^)+(0.1008P)^2^+218.0195P] where P=(Fo^2^+2Fc^2^)/3'
_refine_ls_weighting_scheme calc
_refine_ls_wR_factor_gt 0.1869
_refine_ls_wR_factor_ref 0.2168
_reflns_Friedel_coverage 0.000
_reflns_number_gt 7787
_reflns_number_total 13032
_reflns_threshold_expression 'I > 2\s(I)'
_cod_data_source_file c7dt04409g2.cif
_cod_data_source_block 1
_cod_depositor_comments
;
The following automatic conversions were performed:

'_exptl_absorpt_correction_type' value 'Multi-scan' changed to
'multi-scan' according to
/home/data/users/saulius/crontab/automatic-downloads/rss-feeds/RSC/lib/dictionaries/cif_core.dic
dictionary named 'cif_core.dic' version 2.4.2 from 2011-04-26.

Automatic conversion script
Id: cif_fix_values 4973 2017-02-22 13:04:09Z antanas 
;
_cod_database_code 7045060
_shelx_shelxl_version_number 2016/6
_shelx_space_group_comment
;
The symmetry employed for this shelxl refinement is uniquely defined
by the following loop, which should always be used as a source of
symmetry information in preference to the above space-group names.
They are only intended as comments.
;
_shelx_estimated_absorpt_t_min 0.081
_shelx_estimated_absorpt_t_max 0.101

loop_
_space_group_symop_operation_xyz
'x, y, z'
'-x+1/2, y+1/2, -z+1/2'
'-x, -y, -z'
'x-1/2, -y-1/2, z-1/2'

loop_
_atom_site_label
_atom_site_type_symbol
_atom_site_fract_x
_atom_site_fract_y
_atom_site_fract_z
_atom_site_U_iso_or_equiv
_atom_site_adp_type
_atom_site_occupancy
_atom_site_site_symmetry_order
_atom_site_calc_flag
_atom_site_refinement_flags_posn
_atom_site_refinement_flags_adp
_atom_site_refinement_flags_occupancy
_atom_site_disorder_assembly
_atom_site_disorder_group
W1 W 0.24032(6) 0.55658(6) -0.69018(5) 0.0255(3) Uani 1 1 d . . . . .
W2 W 0.30034(6) 0.69095(6) -0.55523(5) 0.0278(3) Uani 1 1 d . . . . .
W3 W 0.10765(6) 0.49875(7) -0.63091(5) 0.0268(3) Uani 1 1 d . . . . .
W4 W 0.36185(6) 0.30733(7) -0.44070(6) 0.0299(3) Uani 1 1 d . . . . .
W5 W 0.23842(6) 0.50282(7) -0.35572(6) 0.0316(3) Uani 1 1 d . . . . .
W6 W 0.42266(7) 0.44202(7) -0.30520(6) 0.0318(3) Uani 1 1 d . . . . .
W7 W 0.16661(7) 0.38193(7) -0.73671(6) 0.0303(3) Uani 1 1 d . . . . .
W8 W 0.17346(6) 0.63649(7) -0.48940(6) 0.0294(3) Uani 1 1 d . . . . .
W9 W 0.22483(7) 0.25950(7) -0.61427(6) 0.0310(3) Uani 1 1 d . . . . .
W10 W 0.17392(6) 0.36277(7) -0.49387(6) 0.0297(3) Uani 1 1 d . . . . .
W11 W 0.40175(7) 0.61969(8) -0.25169(6) 0.0383(3) Uani 1 1 d . . . . .
W12 W 0.34249(7) 0.74171(7) -0.37465(6) 0.0355(3) Uani 1 1 d . . . . .
Se1 Se 0.30495(14) 0.42867(14) -0.56828(12) 0.0221(6) Uani 1 1 d . . . . .
Se2 Se 0.37120(15) 0.56920(15) -0.42741(12) 0.0246(6) Uani 1 1 d . . . . .
Se3 Se 0.27692(16) 0.25205(17) -0.74628(15) 0.0347(7) Uani 1 1 d . . . . .
Sn1 Sn 0.54759(19) 0.4029(2) -0.40279(17) 0.0206(8) Uani 0.5 1 d . . P A -1
C1 C 0.504(4) 0.481(3) -0.482(3) 0.036(7) Uani 0.5 1 d . U P A -1
C2 C 0.572(3) 0.316(3) -0.314(3) 0.030(7) Uani 0.5 1 d . U P A -1
O1 O 0.4925(11) 0.6553(11) -0.2291(9) 0.037(3) Uani 1 1 d . U . . .
O2 O 0.2888(11) 0.6002(11) -0.4914(9) 0.0333(18) Uani 1 1 d . U . . .
O3 O 0.3632(11) 0.2506(11) -0.7479(9) 0.036(3) Uani 1 1 d . U . . .
O4 O 0.2568(10) 0.3404(11) -0.7561(9) 0.034(3) Uani 1 1 d . U . . .
O5 O 0.1954(10) 0.6890(11) -0.5549(9) 0.033(2) Uani 1 1 d . U . . .
O6 O 0.1335(10) 0.5511(11) -0.6950(9) 0.032(2) Uani 1 1 d . U . . .
O7 O 0.3148(10) 0.4418(11) -0.3030(9) 0.034(2) Uani 1 1 d . U . . .
O8 O 0.3927(11) 0.6288(11) -0.3659(9) 0.035(2) Uani 1 1 d . U . . .
O9 O 0.1680(10) 0.3023(11) -0.5760(9) 0.031(2) Uani 1 1 d . U . . .
O10 O 0.2641(10) 0.3672(11) -0.6281(9) 0.0337(19) Uani 1 1 d . U . . .
O11 O 0.1293(10) 0.5662(11) -0.5708(9) 0.0341(19) Uani 1 1 d . U . . .
O12 O 0.2492(10) 0.6314(11) -0.6342(9) 0.034(2) Uani 1 1 d . U . . .
O13 O 0.2523(10) 0.2988(11) -0.4452(9) 0.035(2) Uani 1 1 d . U . . .
O14 O 0.1985(11) 0.4251(11) -0.4266(9) 0.0347(19) Uani 1 1 d . U . . .
O15 O 0.1118(10) 0.4189(11) -0.6941(9) 0.034(2) Uani 1 1 d . U . . .
O16 O 0.4401(11) 0.7677(12) -0.3426(10) 0.040(3) Uani 1 1 d . U . . .
O17 O 0.3459(11) 0.7022(11) -0.2900(9) 0.037(2) Uani 1 1 d . U . . .
O18 O 0.2390(10) 0.4947(11) -0.5992(9) 0.0322(19) Uani 1 1 d . U . . .
O19 O 0.1785(10) 0.5556(11) -0.4354(9) 0.0333(19) Uani 1 1 d . U . . .
O20 O 0.4010(12) 0.2304(12) -0.3983(10) 0.043(4) Uani 1 1 d . U . . .
O21 O 0.2953(11) 0.7645(11) -0.5999(9) 0.035(4) Uani 1 1 d . U . . .
O22 O 0.3405(10) 0.5372(11) -0.6574(10) 0.034(4) Uani 1 1 d . U . . .
O23 O 0.0847(10) 0.6624(11) -0.4995(9) 0.034(3) Uani 1 1 d . U . . .
O24 O 0.0091(10) 0.5004(11) -0.6654(9) 0.033(2) Uani 1 1 d . U . . .
O25 O 0.3129(10) 0.2625(11) -0.5324(9) 0.035(2) Uani 1 1 d . U . . .
O26 O 0.1242(10) 0.4284(11) -0.5646(9) 0.0327(19) Uani 1 1 d . U . . .
O27 O 0.1927(11) 0.1772(11) -0.6203(10) 0.040(4) Uani 1 1 d . U . . .
O28 O 0.2355(11) 0.6889(11) -0.4187(9) 0.035(2) Uani 1 1 d . U . . .
O29 O 0.0921(10) 0.3299(11) -0.4915(9) 0.035(3) Uani 1 1 d . U . . .
O30 O 0.2939(13) 0.8175(13) -0.3745(11) 0.054(5) Uani 1 1 d . U . . .
O31 O 0.3020(10) 0.2421(11) -0.6590(9) 0.035(2) Uani 1 1 d . U . . .
O32 O 0.4908(11) 0.4591(11) -0.3406(9) 0.035(2) Uani 1 1 d . U . . .
O33 O 0.2876(11) 0.5750(11) -0.3072(9) 0.034(2) Uani 1 1 d . U . . .
O34 O 0.2845(10) 0.3968(11) -0.5023(9) 0.0338(18) Uani 1 1 d . U . . .
O35 O 0.2254(11) 0.5989(11) -0.7631(9) 0.033(4) Uani 1 1 d . U . . .
O36 O 0.4346(10) 0.3402(11) -0.4630(9) 0.035(2) Uani 1 1 d . U . . .
O37 O 0.4739(12) 0.3973(13) -0.2310(10) 0.047(5) Uani 1 1 d . U . . .
O38 O 0.2166(10) 0.4624(11) -0.7363(9) 0.034(2) Uani 1 1 d . U . . .
O39 O 0.4305(11) 0.5281(11) -0.2601(9) 0.037(2) Uani 1 1 d . U . . .
O40 O 0.1582(11) 0.2912(11) -0.7065(9) 0.036(2) Uani 1 1 d . U . . .
O41 O 0.1692(10) 0.4912(11) -0.3255(9) 0.034(3) Uani 1 1 d . U . . .
O42 O 0.3915(10) 0.6609(11) -0.5405(9) 0.035(4) Uani 1 1 d . U . . .
O43 O 0.3897(12) 0.6181(12) -0.1755(9) 0.043(4) Uani 1 1 d . U . . .
O44 O 0.3349(10) 0.5047(11) -0.3962(9) 0.0346(18) Uani 1 1 d . U . . .
O45 O 0.0982(11) 0.3763(12) -0.8200(10) 0.043(4) Uani 1 1 d . U . . .
O46 O 0.3802(11) 0.3648(11) -0.3650(9) 0.035(2) Uani 1 1 d . U . . .
O47 O 0.3317(11) 0.7336(11) -0.4677(9) 0.036(2) Uani 1 1 d . U . . .
K1 K -0.0497(5) 0.6140(6) -0.6153(5) 0.075(3) Uani 1 1 d . . . . .
Na1 Na 0.4647(7) 0.3214(8) -0.6816(6) 0.051(4) Uani 1 1 d . . . . .
O1W O -0.160(3) 0.716(3) -0.681(2) 0.055(10) Uani 0.5 1 d . U P . .
O2W O 0.034(2) 0.696(3) -0.679(2) 0.049(7) Uani 0.5 1 d . U P . .
O3W O 0.3960(13) 0.4196(14) -0.7106(12) 0.058(5) Uani 1 1 d . U . . .
O4W O 0.4569(12) 0.2928(13) -0.5805(11) 0.053(5) Uani 1 1 d . U . . .
O5W O 0.000000 0.500000 -0.500000 0.039(3) Uani 1 2 d S U P . .

loop_
_atom_site_aniso_label
_atom_site_aniso_U_11
_atom_site_aniso_U_22
_atom_site_aniso_U_33
_atom_site_aniso_U_23
_atom_site_aniso_U_13
_atom_site_aniso_U_12
W1 0.0246(6) 0.0274(7) 0.0254(5) 0.0013(5) 0.0111(5) -0.0002(5)
W2 0.0270(6) 0.0286(7) 0.0289(6) -0.0008(5) 0.0124(5) 0.0006(5)
W3 0.0194(5) 0.0325(7) 0.0293(6) -0.0012(5) 0.0110(5) -0.0002(5)
W4 0.0263(6) 0.0313(8) 0.0331(6) 0.0044(5) 0.0134(5) 0.0006(5)
W5 0.0271(6) 0.0431(8) 0.0303(6) 0.0004(6) 0.0176(5) 0.0007(6)
W6 0.0284(6) 0.0410(8) 0.0274(6) 0.0042(5) 0.0129(5) 0.0044(6)
W7 0.0274(6) 0.0321(8) 0.0296(6) -0.0073(5) 0.0098(5) -0.0047(5)
W8 0.0234(6) 0.0354(8) 0.0314(6) -0.0039(5) 0.0134(5) 0.0012(5)
W9 0.0272(6) 0.0261(7) 0.0394(6) -0.0041(5) 0.0131(5) -0.0039(5)
W10 0.0247(6) 0.0330(8) 0.0364(6) 0.0027(5) 0.0177(5) -0.0023(5)
W11 0.0382(7) 0.0501(9) 0.0286(6) -0.0091(6) 0.0158(5) 0.0012(6)
W12 0.0347(7) 0.0366(8) 0.0355(6) -0.0114(6) 0.0146(5) -0.0001(6)
Se1 0.0198(13) 0.0232(16) 0.0241(12) -0.0020(11) 0.0098(11) -0.0021(11)
Se2 0.0212(13) 0.0307(17) 0.0237(13) -0.0038(12) 0.0112(11) 0.0008(12)
Se3 0.0294(15) 0.037(2) 0.0392(16) -0.0138(14) 0.0151(13) -0.0060(14)
Sn1 0.0156(17) 0.023(2) 0.0240(17) 0.0002(15) 0.0089(14) 0.0017(15)
C1 0.034(9) 0.039(9) 0.037(9) -0.005(8) 0.014(7) 0.000(8)
C2 0.025(9) 0.031(10) 0.033(9) -0.003(8) 0.011(7) 0.005(8)
O1 0.033(5) 0.044(5) 0.035(5) -0.003(5) 0.017(4) 0.002(5)
O2 0.030(3) 0.041(3) 0.034(3) -0.005(3) 0.017(3) -0.003(3)
O3 0.031(5) 0.042(6) 0.037(5) -0.009(5) 0.015(4) -0.008(5)
O4 0.028(4) 0.041(5) 0.035(4) -0.006(4) 0.015(4) -0.006(4)
O5 0.030(3) 0.038(4) 0.034(3) -0.006(3) 0.015(3) -0.003(3)
O6 0.028(3) 0.038(4) 0.033(3) -0.005(3) 0.016(3) -0.002(3)
O7 0.031(3) 0.041(4) 0.034(3) -0.004(3) 0.016(3) -0.001(3)
O8 0.031(3) 0.042(4) 0.034(3) -0.005(3) 0.016(3) 0.000(3)
O9 0.025(3) 0.040(4) 0.035(3) -0.004(3) 0.019(3) -0.004(3)
O10 0.028(3) 0.040(4) 0.036(3) -0.005(3) 0.015(3) -0.005(3)
O11 0.030(3) 0.041(3) 0.035(3) -0.006(3) 0.017(3) -0.002(3)
O12 0.029(4) 0.039(4) 0.035(4) -0.005(4) 0.014(4) -0.002(4)
O13 0.030(3) 0.040(4) 0.035(3) -0.003(3) 0.015(3) -0.003(3)
O14 0.030(3) 0.041(3) 0.036(3) -0.004(3) 0.016(3) -0.002(3)
O15 0.028(3) 0.041(4) 0.035(3) -0.005(3) 0.015(3) -0.003(3)
O16 0.039(5) 0.043(5) 0.038(5) -0.002(5) 0.013(4) 0.001(5)
O17 0.034(4) 0.041(4) 0.034(4) -0.006(4) 0.013(3) -0.001(4)
O18 0.029(3) 0.039(3) 0.034(3) -0.003(3) 0.018(3) -0.004(3)
O19 0.031(3) 0.040(3) 0.033(3) -0.005(3) 0.018(3) -0.002(3)
O20 0.044(9) 0.040(10) 0.044(8) -0.002(8) 0.018(7) -0.008(8)
O21 0.031(8) 0.041(10) 0.036(8) -0.004(8) 0.017(7) -0.006(8)
O22 0.022(7) 0.042(8) 0.048(7) -0.011(7) 0.025(6) -0.009(6)
O23 0.028(4) 0.042(5) 0.035(4) -0.011(4) 0.017(4) -0.004(4)
O24 0.027(4) 0.040(5) 0.037(4) -0.006(4) 0.018(4) -0.005(4)
O25 0.030(4) 0.040(4) 0.036(4) -0.002(4) 0.014(3) -0.003(4)
O26 0.027(3) 0.040(3) 0.035(3) -0.004(3) 0.017(3) -0.004(3)
O27 0.029(8) 0.039(10) 0.049(9) -0.004(8) 0.014(7) -0.025(7)
O28 0.031(3) 0.041(4) 0.036(3) -0.007(3) 0.016(3) -0.001(3)
O29 0.029(4) 0.045(5) 0.037(4) -0.006(4) 0.018(4) -0.001(4)
O30 0.049(9) 0.050(10) 0.047(9) -0.016(9) 0.004(8) -0.006(9)
O31 0.028(4) 0.040(4) 0.037(4) -0.008(4) 0.013(4) -0.003(4)
O32 0.028(4) 0.042(4) 0.037(4) -0.009(4) 0.015(4) -0.001(4)
O33 0.030(3) 0.042(4) 0.034(3) -0.004(3) 0.018(3) -0.001(3)
O34 0.029(3) 0.041(3) 0.035(3) -0.005(3) 0.016(3) -0.002(3)
O35 0.033(8) 0.039(10) 0.034(8) -0.003(8) 0.020(7) -0.001(8)
O36 0.028(4) 0.043(4) 0.035(4) -0.008(4) 0.016(3) -0.002(4)
O37 0.043(9) 0.061(11) 0.041(8) -0.006(8) 0.022(7) 0.005(8)
O38 0.030(4) 0.039(4) 0.034(4) 0.000(4) 0.016(4) -0.006(4)
O39 0.033(4) 0.043(4) 0.035(4) -0.005(4) 0.013(4) 0.000(4)
O40 0.030(4) 0.040(4) 0.036(4) -0.006(4) 0.013(3) -0.003(4)
O41 0.031(4) 0.040(5) 0.035(4) -0.003(4) 0.019(4) -0.004(4)
O42 0.025(7) 0.055(8) 0.037(7) -0.006(7) 0.023(6) -0.005(7)
O43 0.043(9) 0.051(10) 0.034(8) -0.013(8) 0.016(7) 0.000(8)
O44 0.030(3) 0.041(3) 0.035(3) -0.005(3) 0.016(3) -0.002(3)
O45 0.036(8) 0.048(10) 0.039(8) -0.004(8) 0.009(7) 0.004(8)
O46 0.029(4) 0.041(4) 0.037(4) -0.003(4) 0.016(3) -0.002(4)
O47 0.034(4) 0.039(4) 0.035(4) -0.005(4) 0.014(4) -0.002(4)
K1 0.059(6) 0.087(8) 0.083(6) -0.007(6) 0.033(5) 0.012(5)
Na1 0.036(7) 0.078(11) 0.044(7) -0.017(7) 0.021(6) 0.011(7)
O1W 0.055(11) 0.055(11) 0.056(11) 0.004(5) 0.023(6) -0.001(5)
O2W 0.029(10) 0.052(11) 0.057(11) 0.010(11) 0.009(10) -0.009(10)
O3W 0.041(9) 0.056(10) 0.067(9) -0.013(9) 0.011(8) -0.003(8)
O4W 0.034(8) 0.068(10) 0.052(8) -0.019(8) 0.013(7) -0.013(8)
O5W 0.035(4) 0.044(4) 0.039(4) -0.006(4) 0.015(4) -0.004(4)

loop_
_atom_type_symbol
_atom_type_description
_atom_type_scat_dispersion_real
_atom_type_scat_dispersion_imag
_atom_type_scat_source
C C 0.0033 0.0016 'International Tables Vol C Tables 4.2.6.8 and 6.1.1.4'
K K 0.2009 0.2494 'International Tables Vol C Tables 4.2.6.8 and 6.1.1.4'
Na Na 0.0362 0.0249 'International Tables Vol C Tables 4.2.6.8 and 6.1.1.4'
O O 0.0106 0.0060 'International Tables Vol C Tables 4.2.6.8 and 6.1.1.4'
Se Se -0.0929 2.2259 'International Tables Vol C Tables 4.2.6.8 and 6.1.1.4'
Sn Sn -0.6537 1.4246 'International Tables Vol C Tables 4.2.6.8 and 6.1.1.4'
W W -0.8490 6.8722 'International Tables Vol C Tables 4.2.6.8 and 6.1.1.4'
H H 0.0000 0.0000 'International Tables Vol C Tables 4.2.6.8 and 6.1.1.4'

loop_
_geom_angle_atom_site_label_1
_geom_angle_atom_site_label_2
_geom_angle_atom_site_label_3
_geom_angle
_geom_angle_site_symmetry_1
_geom_angle_site_symmetry_3
O35 W1 O22 102.8(9) . .
O35 W1 O12 98.3(9) . .
O22 W1 O12 96.5(8) . .
O35 W1 O6 101.4(8) . .
O22 W1 O6 155.4(8) . .
O12 W1 O6 84.2(8) . .
O35 W1 O38 94.4(9) . .
O22 W1 O38 89.1(8) . .
O12 W1 O38 164.6(8) . .
O6 W1 O38 84.7(8) . .
O35 W1 O18 170.5(8) . .
O22 W1 O18 85.9(8) . .
O12 W1 O18 84.3(8) . .
O6 W1 O18 69.7(7) . .
O38 W1 O18 81.8(7) . .
O21 W2 O42 102.6(9) . .
O21 W2 O47 95.8(9) . .
O42 W2 O47 94.8(8) . .
O21 W2 O12 97.2(9) . .
O42 W2 O12 93.2(8) . .
O47 W2 O12 162.8(8) . .
O21 W2 O5 100.9(8) . .
O42 W2 O5 156.4(9) . .
O47 W2 O5 85.1(8) . .
O12 W2 O5 81.5(7) . .
O21 W2 O2 169.6(8) . .
O42 W2 O2 87.3(8) . .
O47 W2 O2 79.9(8) . .
O12 W2 O2 85.3(7) . .
O5 W2 O2 69.4(7) . .
O24 W3 O11 100.9(9) . .
O24 W3 O26 98.9(8) . .
O11 W3 O26 94.7(8) . .
O24 W3 O6 103.2(8) . .
O11 W3 O6 93.9(8) . .
O26 W3 O6 154.2(8) . .
O24 W3 O15 93.2(8) . .
O11 W3 O15 165.9(8) . .
O26 W3 O15 84.3(8) . .
O6 W3 O15 81.5(8) . .
O24 W3 O18 172.3(7) . .
O11 W3 O18 84.8(8) . .
O26 W3 O18 85.7(7) . .
O6 W3 O18 70.9(7) . .
O15 W3 O18 81.1(7) . .
O24 W3 K1 44.2(7) . .
O11 W3 K1 57.0(6) . .
O26 W3 K1 105.0(6) . .
O6 W3 K1 100.1(6) . .
O15 W3 K1 136.9(5) . .
O18 W3 K1 140.6(5) . .
O36 W4 O20 104.4(9) . .
O36 W4 O46 97.1(8) . .
O20 W4 O46 100.3(9) . .
O36 W4 O25 89.6(8) . .
O20 W4 O25 93.2(9) . .
O46 W4 O25 162.8(8) . .
O36 W4 O13 155.6(9) . .
O20 W4 O13 99.0(9) . .
O46 W4 O13 85.3(8) . .
O25 W4 O13 82.2(7) . .
O36 W4 O34 86.8(8) . .
O20 W4 O34 167.5(8) . .
O46 W4 O34 83.6(8) . .
O25 W4 O34 81.1(8) . .
O13 W4 O34 69.3(7) . .
O41 W5 O33 100.6(9) . .
O41 W5 O7 101.9(9) . .
O33 W5 O7 94.0(9) . .
O41 W5 O19 98.5(8) . .
O33 W5 O19 93.8(9) . .
O7 W5 O19 156.4(7) . .
O41 W5 O14 94.3(8) . .
O33 W5 O14 164.9(7) . .
O7 W5 O14 85.9(8) . .
O19 W5 O14 80.8(8) . .
O41 W5 O44 173.1(9) . .
O33 W5 O44 84.6(7) . .
O7 W5 O44 72.9(7) . .
O19 W5 O44 85.7(7) . .
O14 W5 O44 80.9(7) . .
O41 W5 K1 38.6(7) . 3_564
O33 W5 K1 139.0(6) . 3_564
O7 W5 K1 98.1(6) . 3_564
O19 W5 K1 90.5(6) . 3_564
O14 W5 K1 55.6(5) . 3_564
O44 W5 K1 136.4(5) . 3_564
O37 W6 O32 105.1(9) . .
O37 W6 O39 95.0(10) . .
O32 W6 O39 97.3(9) . .
O37 W6 O46 97.7(10) . .
O32 W6 O46 92.4(8) . .
O39 W6 O46 161.4(8) . .
O37 W6 O7 99.5(9) . .
O32 W6 O7 155.4(8) . .
O39 W6 O7 82.2(8) . .
O46 W6 O7 82.4(8) . .
O37 W6 O44 168.5(8) . .
O32 W6 O44 86.1(8) . .
O39 W6 O44 80.7(8) . .
O46 W6 O44 84.2(8) . .
O7 W6 O44 69.5(7) . .
O45 W7 O15 102.2(9) . .
O45 W7 O38 103.0(10) . .
O15 W7 O38 92.8(9) . .
O45 W7 O40 99.2(10) . .
O15 W7 O40 93.5(9) . .
O38 W7 O40 155.1(8) . .
O45 W7 O4 95.5(8) . .
O15 W7 O4 162.4(8) . .
O38 W7 O4 83.1(8) . .
O40 W7 O4 83.6(8) . .
O45 W7 O10 168.6(9) . .
O15 W7 O10 85.6(7) . .
O38 W7 O10 84.7(8) . .
O40 W7 O10 71.8(7) . .
O4 W7 O10 76.9(7) . .
O23 W8 O28 101.8(9) . .
O23 W8 O5 104.1(9) . .
O28 W8 O5 92.7(8) . .
O23 W8 O19 97.4(9) . .
O28 W8 O19 96.2(9) . .
O5 W8 O19 154.5(8) . .
O23 W8 O11 93.2(8) . .
O28 W8 O11 165.0(8) . .
O5 W8 O11 83.0(8) . .
O19 W8 O11 82.2(8) . .
O23 W8 O2 172.2(8) . .
O28 W8 O2 84.2(7) . .
O5 W8 O2 70.5(7) . .
O19 W8 O2 86.6(7) . .
O11 W8 O2 80.7(7) . .
O23 W8 K1 39.2(6) . .
O28 W8 K1 140.5(6) . .
O5 W8 K1 92.7(6) . .
O19 W8 K1 95.4(6) . .
O11 W8 K1 54.3(5) . .
O2 W8 K1 134.0(5) . .
O27 W9 O9 102.6(9) . .
O27 W9 O25 104.6(9) . .
O9 W9 O25 91.4(8) . .
O27 W9 O40 99.4(9) . .
O9 W9 O40 93.1(8) . .
O25 W9 O40 154.0(9) . .
O27 W9 O31 95.9(9) . .
O9 W9 O31 161.5(9) . .
O25 W9 O31 85.2(8) . .
O40 W9 O31 82.4(8) . .
O27 W9 O10 168.8(8) . .
O9 W9 O10 84.9(8) . .
O25 W9 O10 83.2(8) . .
O40 W9 O10 71.7(8) . .
O31 W9 O10 76.6(7) . .
O29 W10 O14 100.1(9) . .
O29 W10 O13 104.2(9) . .
O14 W10 O13 97.0(9) . .
O29 W10 O26 97.1(9) . .
O14 W10 O26 93.3(9) . .
O13 W10 O26 154.2(7) . .
O29 W10 O9 94.1(8) . .
O14 W10 O9 165.6(7) . .
O13 W10 O9 81.3(8) . .
O26 W10 O9 82.9(8) . .
O29 W10 O34 174.1(9) . .
O14 W10 O34 85.3(7) . .
O13 W10 O34 72.8(8) . .
O26 W10 O34 84.7(7) . .
O9 W10 O34 80.5(7) . .
O29 W10 K1 42.2(7) . 3_564
O14 W10 K1 57.9(6) . 3_564
O13 W10 K1 105.5(5) . 3_564
O26 W10 K1 100.0(5) . 3_564
O9 W10 K1 136.3(5) . 3_564
O34 W10 K1 143.0(5) . 3_564
O1 W11 O43 103.8(9) . .
O1 W11 O39 97.0(9) . .
O43 W11 O39 102.8(10) . .
O1 W11 O17 94.9(9) . .
O43 W11 O17 99.1(9) . .
O39 W11 O17 151.7(8) . .
O1 W11 O33 164.6(7) . .
O43 W11 O33 91.6(8) . .
O39 W11 O33 79.8(8) . .
O17 W11 O33 82.0(8) . .
O1 W11 O8 84.6(7) . .
O43 W11 O8 168.9(8) . .
O39 W11 O8 83.0(8) . .
O17 W11 O8 72.7(7) . .
O33 W11 O8 80.1(6) . .
O1 W11 Na1 36.6(6) . 3_664
O43 W11 Na1 140.2(7) . 3_664
O39 W11 Na1 89.7(6) . 3_664
O17 W11 Na1 84.7(6) . 3_664
O33 W11 Na1 128.0(5) . 3_664
O8 W11 Na1 48.0(5) . 3_664
O30 W12 O16 102.5(10) . .
O30 W12 O47 103.8(10) . .
O16 W12 O47 94.7(8) . .
O30 W12 O17 99.0(10) . .
O16 W12 O17 96.9(8) . .
O47 W12 O17 151.5(9) . .
O30 W12 O28 90.8(9) . .
O16 W12 O28 166.4(9) . .
O47 W12 O28 79.5(7) . .
O17 W12 O28 83.3(8) . .
O30 W12 O8 168.9(9) . .
O16 W12 O8 85.5(9) . .
O47 W12 O8 82.9(8) . .
O17 W12 O8 72.2(7) . .
O28 W12 O8 81.6(7) . .
O30 W12 Na1 139.5(7) . 3_664
O16 W12 Na1 37.5(8) . 3_664
O47 W12 Na1 89.1(6) . 3_664
O17 W12 Na1 84.5(6) . 3_664
O28 W12 Na1 129.5(6) . 3_664
O8 W12 Na1 48.1(5) . 3_664
O10 Se1 O34 100.1(9) . .
O10 Se1 O18 102.2(9) . .
O34 Se1 O18 102.7(9) . .
O8 Se2 O44 102.6(9) . .
O8 Se2 O2 103.3(9) . .
O44 Se2 O2 101.7(9) . .
O3 Se3 O31 100.5(9) . .
O3 Se3 O4 100.4(10) . .
O31 Se3 O4 100.9(9) . .
O3 Se3 Na1 33.5(7) . .
O31 Se3 Na1 80.2(6) . .
O4 Se3 Na1 78.4(6) . .
C1 Sn1 O22 92.6(17) . 3_664
C1 Sn1 O32 89.9(17) . .
O22 Sn1 O32 88.0(6) 3_664 .
C1 Sn1 O36 88.3(17) . .
O22 Sn1 O36 179.1(8) 3_664 .
O32 Sn1 O36 92.2(7) . .
C1 Sn1 O42 94.6(17) . 3_664
O22 Sn1 O42 92.0(6) 3_664 3_664
O32 Sn1 O42 175.6(7) . 3_664
O36 Sn1 O42 87.7(6) . 3_664
C1 Sn1 C2 169(2) . .
O22 Sn1 C2 94.7(14) 3_664 .
O32 Sn1 C2 82.3(13) . .
O36 Sn1 C2 84.4(14) . .
O42 Sn1 C2 93.2(13) 3_664 .
W11 O1 Na1 118.0(10) . 3_664
Se2 O2 W8 130.5(9) . .
Se2 O2 W2 118.4(9) . .
W8 O2 W2 95.1(8) . .
Se3 O3 Na1 123.5(11) . .
Se3 O4 W7 121.0(10) . .
W8 O5 W2 121.7(10) . .
W3 O6 W1 122.7(10) . .
W5 O7 W6 120.9(10) . .
Se2 O8 W11 130.0(11) . .
Se2 O8 W12 128.5(10) . .
W11 O8 W12 90.6(6) . .
Se2 O8 Na1 116.2(9) . 3_664
W11 O8 Na1 89.8(6) . 3_664
W12 O8 Na1 89.6(7) . 3_664
W9 O9 W10 144.3(10) . .
Se1 O10 W9 128.8(10) . .
Se1 O10 W7 126.6(11) . .
W9 O10 W7 94.6(7) . .
W3 O11 W8 169.7(12) . .
W3 O11 K1 95.7(7) . .
W8 O11 K1 93.7(6) . .
W1 O12 W2 155.9(11) . .
W10 O13 W4 121.2(10) . .
W10 O14 W5 170.9(11) . .
W10 O14 K1 95.1(7) . 3_564
W5 O14 K1 93.8(6) . 3_564
W7 O15 W3 144.7(11) . .
W12 O16 Na1 116.2(11) . 3_664
W11 O17 W12 122.5(10) . .
Se1 O18 W3 131.4(10) . .
Se1 O18 W1 117.7(8) . .
W3 O18 W1 96.5(7) . .
W5 O19 W8 146.9(11) . .
W8 O23 K1 119.3(9) . .
W3 O24 K1 111.7(9) . .
W9 O25 W4 144.6(11) . .
W3 O26 W10 162.0(10) . .
W8 O28 W12 145.6(10) . .
W10 O29 K1 114.9(9) . 3_564
Se3 O31 W9 122.9(10) . .
W6 O32 Sn1 138.3(11) . .
W5 O33 W11 143.6(10) . .
Se1 O34 W10 133.8(10) . .
Se1 O34 W4 116.2(9) . .
W10 O34 W4 96.7(8) . .
W4 O36 Sn1 133.0(9) . .
W7 O38 W1 141.8(10) . .
W11 O39 W6 155.5(11) . .
W7 O40 W9 121.8(10) . .
W5 O41 K1 120.3(9) . 3_564
Se2 O44 W5 131.4(11) . .
Se2 O44 W6 117.5(9) . .
W5 O44 W6 94.3(7) . .
W4 O46 W6 156.7(11) . .
W2 O47 W12 155.5(12) . .
O1W K1 O24 132.9(11) . .
O1W K1 O23 113.8(11) . .
O24 K1 O23 103.9(6) . .
O1W K1 O29 75.1(10) . 3_564
O24 K1 O29 148.2(7) . 3_564
O23 K1 O29 68.2(5) . 3_564
O1W K1 O41 90.4(11) . 3_564
O24 K1 O41 68.7(6) . 3_564
O23 K1 O41 148.5(7) . 3_564
O29 K1 O41 101.4(6) 3_564 3_564
O1W K1 O2W 78.5(13) . .
O24 K1 O2W 84.0(11) . .
O23 K1 O2W 76.7(9) . .
O29 K1 O2W 121.4(11) 3_564 .
O41 K1 O2W 130.2(10) 3_564 .
O1W K1 O11 144.9(11) . .
O24 K1 O11 51.4(5) . .
O23 K1 O11 53.3(5) . .
O29 K1 O11 117.5(6) 3_564 .
O41 K1 O11 116.4(6) 3_564 .
O2W K1 O11 66.9(9) . .
O1W K1 O14 76.8(10) . 3_564
O24 K1 O14 114.2(6) . 3_564
O23 K1 O14 112.4(5) . 3_564
O29 K1 O14 49.9(5) 3_564 3_564
O41 K1 O14 51.6(5) 3_564 3_564
O2W K1 O14 155.3(10) . 3_564
O11 K1 O14 137.3(6) . 3_564
O1W K1 W3 144.3(9) . .
O24 K1 W3 24.2(4) . .
O23 K1 W3 80.4(4) . .
O29 K1 W3 138.9(5) 3_564 .
O41 K1 W3 91.7(5) 3_564 .
O2W K1 W3 73.0(10) . .
O11 K1 W3 27.3(3) . .
O14 K1 W3 130.1(5) 3_564 .
O1W K1 W10 73.7(9) . 3_564
O24 K1 W10 136.0(5) . 3_564
O23 K1 W10 88.7(4) . 3_564
O29 K1 W10 22.8(4) 3_564 3_564
O41 K1 W10 78.6(4) 3_564 3_564
O2W K1 W10 140.0(10) . 3_564
O11 K1 W10 130.9(4) . 3_564
O14 K1 W10 27.0(3) 3_564 3_564
W3 K1 W10 141.4(3) . 3_564
O1W K1 W8 128.1(11) . .
O24 K1 W8 83.1(4) . .
O23 K1 W8 21.5(4) . .
O29 K1 W8 88.7(4) 3_564 .
O41 K1 W8 141.4(5) 3_564 .
O2W K1 W8 68.8(8) . .
O11 K1 W8 31.9(3) . .
O14 K1 W8 127.5(4) 3_564 .
W3 K1 W8 59.19(13) . .
W10 K1 W8 107.6(2) 3_564 .
O1W K1 W5 84.6(10) . 3_564
O24 K1 W5 87.1(4) . 3_564
O23 K1 W5 136.4(5) . 3_564
O29 K1 W5 80.3(4) 3_564 3_564
O41 K1 W5 21.1(3) 3_564 3_564
O2W K1 W5 146.9(9) . 3_564
O11 K1 W5 128.4(5) . 3_564
O14 K1 W5 30.5(3) 3_564 3_564
W3 K1 W5 108.1(3) . 3_564
W10 K1 W5 57.55(13) 3_564 3_564
W8 K1 W5 141.5(3) . 3_564
O3W Na1 O4W 102.6(10) . .
O3W Na1 O3 96.1(9) . .
O4W Na1 O3 94.4(9) . .
O3W Na1 O1 87.6(9) . 3_664
O4W Na1 O1 165.3(9) . 3_664
O3 Na1 O1 95.0(8) . 3_664
O3W Na1 O16 166.2(10) . 3_664
O4W Na1 O16 87.0(9) . 3_664
O3 Na1 O16 92.9(9) . 3_664
O1 Na1 O16 81.2(8) 3_664 3_664
O3W Na1 O8 99.6(9) . 3_664
O4W Na1 O8 100.0(8) . 3_664
O3 Na1 O8 155.7(8) . 3_664
O1 Na1 O8 67.5(7) 3_664 3_664
O16 Na1 O8 68.6(8) 3_664 3_664
O3W Na1 Se3 81.5(7) . .
O4W Na1 Se3 80.6(6) . .
O3 Na1 Se3 23.0(5) . .
O1 Na1 Se3 111.8(6) 3_664 .
O16 Na1 Se3 110.2(7) 3_664 .
O8 Na1 Se3 178.6(7) 3_664 .
O3W Na1 W12 141.4(8) . 3_664
O4W Na1 W12 92.5(7) . 3_664
O3 Na1 W12 118.1(7) . 3_664
O1 Na1 W12 73.0(5) 3_664 3_664
O16 Na1 W12 26.3(5) 3_664 3_664
O8 Na1 W12 42.3(5) 3_664 3_664
Se3 Na1 W12 136.5(5) . 3_664
O3W Na1 W11 91.8(8) . 3_664
O4W Na1 W11 141.8(7) . 3_664
O3 Na1 W11 119.3(6) . 3_664
O1 Na1 W11 25.3(5) 3_664 3_664
O16 Na1 W11 74.7(6) 3_664 3_664
O8 Na1 W11 42.2(4) 3_664 3_664
Se3 Na1 W11 137.1(4) . 3_664
W12 Na1 W11 57.12(18) 3_664 3_664
O5W O5W K1 0(10) 3_564 3_564

loop_
_geom_bond_atom_site_label_1
_geom_bond_atom_site_label_2
_geom_bond_distance
_geom_bond_site_symmetry_2
W1 O35 1.683(18) .
W1 O22 1.760(18) .
W1 O12 1.85(2) .
W1 O6 1.968(17) .
W1 O38 2.05(2) .
W1 O18 2.298(18) .
W2 O21 1.71(2) .
W2 O42 1.712(18) .
W2 O47 1.907(18) .
W2 O12 1.951(19) .
W2 O5 1.972(17) .
W2 O2 2.30(2) .
W3 O24 1.690(17) .
W3 O11 1.769(19) .
W3 O26 1.91(2) .
W3 O6 1.922(18) .
W3 O15 2.09(2) .
W3 O18 2.275(17) .
W3 K1 3.837(9) .
W4 O36 1.742(18) .
W4 O20 1.76(2) .
W4 O46 1.883(19) .
W4 O25 1.996(19) .
W4 O13 2.025(18) .
W4 O34 2.31(2) .
W5 O41 1.684(17) .
W5 O33 1.77(2) .
W5 O7 1.85(2) .
W5 O19 1.915(19) .
W5 O14 2.06(2) .
W5 O44 2.304(17) .
W5 K1 4.047(10) 3_564
W6 O37 1.72(2) .
W6 O32 1.761(18) .
W6 O39 1.92(2) .
W6 O46 1.93(2) .
W6 O7 2.043(18) .
W6 O44 2.320(19) .
W7 O45 1.721(19) .
W7 O15 1.781(18) .
W7 O38 1.83(2) .
W7 O40 1.92(2) .
W7 O4 2.067(18) .
W7 O10 2.313(18) .
W8 O23 1.669(18) .
W8 O28 1.804(19) .
W8 O5 1.912(19) .
W8 O19 1.94(2) .
W8 O11 2.105(19) .
W8 O2 2.295(18) .
W8 K1 3.972(9) .
W9 O27 1.71(2) .
W9 O9 1.793(17) .
W9 O25 1.854(18) .
W9 O40 1.954(19) .
W9 O31 2.063(18) .
W9 O10 2.29(2) .
W10 O29 1.685(18) .
W10 O14 1.796(19) .
W10 O13 1.89(2) .
W10 O26 1.91(2) .
W10 O9 2.082(18) .
W10 O34 2.254(18) .
W10 K1 3.937(9) 3_564
W11 O1 1.717(19) .
W11 O43 1.730(18) .
W11 O39 1.90(2) .
W11 O17 1.92(2) .
W11 O33 2.165(19) .
W11 O8 2.380(18) .
W11 Na1 3.543(13) 3_664
W12 O30 1.74(2) .
W12 O16 1.75(2) .
W12 O47 1.920(18) .
W12 O17 1.944(19) .
W12 O28 2.109(19) .
W12 O8 2.38(2) .
W12 Na1 3.539(12) 3_664
Se1 O10 1.695(19) .
Se1 O34 1.722(18) .
Se1 O18 1.73(2) .
Se2 O8 1.679(19) .
Se2 O44 1.69(2) .
Se2 O2 1.704(19) .
Se3 O3 1.634(18) .
Se3 O31 1.736(19) .
Se3 O4 1.76(2) .
Se3 Na1 3.493(13) .
Sn1 C1 2.18(6) .
Sn1 O22 2.289(18) 3_664
Sn1 O32 2.295(18) .
Sn1 O36 2.331(19) .
Sn1 O42 2.337(18) 3_664
Sn1 C2 2.45(6) .
O1 Na1 2.40(2) 3_664
O3 Na1 2.31(2) .
O8 Na1 2.63(2) 3_664
O11 K1 3.23(2) .
O14 K1 3.35(2) 3_564
O16 Na1 2.40(2) 3_664
O23 K1 2.88(2) .
O24 K1 2.88(2) .
O29 K1 2.92(2) 3_564
O41 K1 2.93(2) 3_564
K1 O1W 2.80(5) .
K1 O2W 2.93(4) .
Na1 O3W 2.26(3) .
Na1 O4W 2.29(3) .
O5W O5W 0.0000 3_564
